data_7051462
_journal_name_full 'New Journal of Chemistry'
_journal_paper_doi 10.1039/a903589c
_journal_year 1999
_chemical_formula_sum 'C10 H75 Mn Mo12 N10 Na O69 P8'
_chemical_formula_weight 2916.77
_space_group_IT_number 2
_symmetry_cell_setting triclinic
_symmetry_space_group_name_Hall '-P 1'
_symmetry_space_group_name_H-M 'P -1'
_cell_angle_alpha 80.68(2)
_cell_angle_beta 83.04(3)
_cell_angle_gamma 76.34(3)
_cell_formula_units_Z 2
_cell_length_a 12.047(2)
_cell_length_b 14.647(3)
_cell_length_c 21.254(4)
_cell_measurement_temperature 293(2)
_cell_volume 3582.7(12)
_diffrn_ambient_temperature 293(2)
_exptl_crystal_density_diffrn 2.704
_refine_ls_R_factor_obs 0.0502
_refine_ls_wR_factor_obs 0.1254
_cod_depositor_comments
;
The following automatic conversions were performed:
'_symmetry_cell_setting' value 'Triclinic' changed to 'triclinic'
according to '/home/saulius/struct/CIF-dictionaries/cif_core.dic'
dictionary named 'cif_core.dic' version 2.4.1 from 2010-06-29.

Automatic conversion script
Id: cif_fix_enum 1527 2010-12-29 10:47:43Z saulius 

2018-06-12
Z value and formula fixed to values more according to usual
chemical conventions.                 miguel
;
_cod_original_formula_sum 'C20 H150 Mn2 Mo24 N20 Na2 O138 P16'
_cod_original_formula_weight 5833.54
_cod_original_formula_units_Z 1
_cod_database_code 7051462

loop_
_symmetry_equiv_pos_as_xyz
'x, y, z'
'-x, -y, -z'

loop_
_atom_site_aniso_label
_atom_site_aniso_U_11
_atom_site_aniso_U_22
_atom_site_aniso_U_33
_atom_site_aniso_U_23
_atom_site_aniso_U_13
_atom_site_aniso_U_12
Mo1 0.0127(5) 0.0126(5) 0.0135(5) -0.0030(4) 0.0007(4) -0.0033(4)
Mo2 0.0112(5) 0.0156(5) 0.0126(5) -0.0023(4) 0.0007(4) -0.0054(4)
Mo3 0.0166(5) 0.0144(5) 0.0142(5) 0.0018(4) -0.0038(4) -0.0068(4)
Mo4 0.0087(5) 0.0128(5) 0.0144(5) -0.0026(4) 0.0012(4) -0.0025(4)
Mo5 0.0118(5) 0.0140(5) 0.0141(5) 0.0004(4) -0.0020(4) -0.0039(4)
Mo6 0.0105(5) 0.0127(5) 0.0110(5) -0.0006(4) -0.0013(4) -0.0045(4)
Mo7 0.0111(5) 0.0197(5) 0.0174(5) -0.0046(4) -0.0026(4) -0.0039(4)
Mo8 0.0121(5) 0.0114(5) 0.0155(5) -0.0004(4) 0.0006(4) -0.0019(4)
Mo9 0.0105(5) 0.0195(5) 0.0126(5) -0.0027(4) 0.0005(4) -0.0067(4)
Mo10 0.0106(5) 0.0138(5) 0.0125(5) -0.0007(4) -0.0008(4) -0.0050(4)
Mo11 0.0156(5) 0.0140(5) 0.0187(5) -0.0003(4) -0.0063(4) -0.0029(4)
Mo12 0.0095(5) 0.0149(5) 0.0158(5) -0.0031(4) -0.0010(4) -0.0036(4)
Mn1 0.051(2) 0.054(2) 0.057(2) -0.007(2) -0.001(2) -0.013(2)
Mn2 0.050(2) 0.050(2) 0.048(2) -0.004(2) -0.004(2) -0.013(2)
P1 0.0118(14) 0.0113(14) 0.0120(14) 0.0001(11) -0.0015(11) -0.0039(11)
P2 0.0129(14) 0.0131(14) 0.0179(15) -0.0045(12) -0.0017(12) -0.0048(12)
P3 0.019(2) 0.021(2) 0.020(2) -0.0052(13) -0.0010(12) -0.0105(13)
P4 0.017(2) 0.014(2) 0.025(2) 0.0042(13) -0.0061(13) -0.0034(12)
P5 0.027(2) 0.016(2) 0.030(2) 0.0059(13) -0.0124(14) -0.0086(14)
P6 0.0114(14) 0.0131(14) 0.0165(15) -0.0043(11) -0.0036(11) -0.0027(11)
P7 0.015(2) 0.030(2) 0.018(2) 0.0044(13) 0.0040(12) -0.0050(13)
P8 0.0111(15) 0.035(2) 0.024(2) -0.0143(14) 0.0015(12) -0.0049(13)
O1 0.012(4) 0.011(4) 0.016(4) -0.002(3) -0.007(3) -0.003(3)
O2 0.013(4) 0.018(4) 0.013(4) -0.002(3) -0.001(3) -0.004(3)
O3 0.006(4) 0.014(4) 0.020(4) 0.001(3) -0.002(3) 0.001(3)
O4 0.029(5) 0.016(4) 0.027(5) 0.004(3) -0.011(4) -0.011(4)
O5 0.015(4) 0.017(4) 0.014(4) -0.002(3) -0.003(3) -0.005(3)
O6 0.017(4) 0.022(4) 0.021(4) -0.004(3) 0.001(3) -0.010(3)
O7 0.018(4) 0.019(4) 0.009(4) -0.005(3) 0.000(3) -0.006(3)
O8 0.009(4) 0.017(4) 0.019(4) -0.002(3) 0.001(3) -0.004(3)
O9 0.009(4) 0.018(4) 0.016(4) 0.002(3) -0.004(3) -0.003(3)
O10 0.017(4) 0.022(4) 0.031(5) -0.012(4) -0.002(4) -0.004(3)
O11 0.029(5) 0.041(5) 0.017(4) 0.006(4) 0.005(4) -0.019(4)
O12 0.017(4) 0.017(4) 0.029(5) -0.009(4) -0.003(3) 0.007(3)
O13 0.019(4) 0.026(5) 0.017(4) -0.004(3) -0.001(3) -0.011(4)
O14 0.020(4) 0.019(4) 0.022(4) -0.003(3) -0.002(3) -0.011(3)
O15 0.021(4) 0.019(4) 0.014(4) -0.001(3) -0.004(3) -0.006(3)
O16 0.011(4) 0.023(4) 0.019(4) 0.000(3) -0.006(3) -0.006(3)
O17 0.013(4) 0.041(5) 0.024(5) -0.014(4) 0.000(3) -0.003(4)
O18 0.013(4) 0.048(6) 0.029(5) -0.015(4) 0.003(4) 0.004(4)
O19 0.026(5) 0.020(4) 0.028(5) 0.003(4) -0.008(4) -0.004(4)
O20 0.018(4) 0.030(5) 0.024(4) -0.004(4) 0.001(4) -0.009(4)
O21 0.020(4) 0.020(4) 0.013(4) 0.003(3) -0.001(3) -0.007(3)
O22 0.020(4) 0.022(4) 0.034(5) -0.011(4) 0.003(4) -0.003(4)
O23 0.015(4) 0.023(4) 0.012(4) -0.007(3) 0.002(3) -0.005(3)
O24 0.018(4) 0.032(5) 0.014(4) -0.004(3) 0.000(3) -0.010(4)
O25 0.024(5) 0.031(5) 0.024(4) -0.008(4) -0.005(4) -0.009(4)
O26 0.016(4) 0.014(4) 0.017(4) -0.002(3) -0.004(3) 0.001(3)
O27 0.018(4) 0.015(4) 0.021(4) -0.002(3) -0.002(3) -0.007(3)
O28 0.018(4) 0.023(5) 0.036(5) -0.013(4) 0.000(4) -0.008(4)
O29 0.036(5) 0.034(5) 0.024(5) 0.007(4) -0.013(4) -0.015(4)
O30 0.030(5) 0.017(4) 0.038(5) 0.016(4) -0.012(4) -0.014(4)
O31 0.020(5) 0.054(6) 0.019(4) -0.007(4) 0.002(4) -0.020(4)
O32 0.021(5) 0.037(5) 0.036(5) -0.016(4) 0.005(4) -0.007(4)
O33 0.020(4) 0.023(4) 0.015(4) 0.001(3) 0.005(3) -0.011(4)
O34 0.011(4) 0.021(4) 0.022(4) -0.001(3) 0.005(3) -0.003(3)
O35 0.017(4) 0.016(4) 0.009(4) -0.002(3) 0.000(3) -0.004(3)
O36 0.008(4) 0.023(4) 0.017(4) -0.007(3) 0.001(3) -0.005(3)
O37 0.019(4) 0.029(5) 0.027(5) -0.007(4) 0.006(4) -0.001(4)
O38 0.023(4) 0.024(5) 0.024(5) -0.010(4) 0.003(4) -0.003(4)
O39 0.030(5) 0.035(5) 0.023(5) -0.005(4) -0.009(4) -0.008(4)
O40 0.043(6) 0.045(6) 0.031(5) 0.001(4) 0.009(4) -0.030(5)
O41 0.013(4) 0.010(4) 0.022(4) -0.002(3) -0.002(3) -0.004(3)
O42 0.013(4) 0.020(4) 0.019(4) -0.005(3) 0.003(3) -0.011(3)
O43 0.019(4) 0.021(4) 0.014(4) 0.000(3) -0.006(3) -0.008(3)
O44 0.012(4) 0.016(4) 0.015(4) -0.004(3) -0.001(3) -0.001(3)
O45 0.013(4) 0.015(4) 0.018(4) -0.001(3) 0.000(3) -0.007(3)
O46 0.012(4) 0.017(4) 0.021(4) -0.001(3) 0.002(3) -0.007(3)
O47 0.019(4) 0.033(5) 0.020(4) -0.001(4) -0.003(4) -0.001(4)
O48 0.023(4) 0.017(4) 0.025(4) 0.001(3) -0.005(4) -0.001(3)
O49 0.017(4) 0.033(5) 0.037(5) -0.017(4) -0.003(4) -0.006(4)
O50 0.023(5) 0.023(5) 0.040(5) -0.007(4) -0.008(4) -0.008(4)
O51 0.025(5) 0.022(4) 0.027(5) -0.005(4) -0.001(4) -0.007(4)
O52 0.022(5) 0.042(6) 0.044(6) 0.012(5) -0.011(4) -0.010(4)
O53 0.019(4) 0.014(4) 0.026(4) 0.004(3) -0.011(3) -0.003(3)
O54 0.034(5) 0.024(5) 0.025(5) 0.005(4) -0.003(4) -0.015(4)
O55 0.014(4) 0.037(5) 0.043(5) -0.011(4) 0.000(4) -0.003(4)
O56 0.010(4) 0.015(4) 0.016(4) -0.003(3) 0.001(3) -0.003(3)
O57 0.020(4) 0.018(4) 0.026(4) -0.001(3) -0.004(4) 0.003(3)
O58 0.035(5) 0.035(5) 0.026(5) -0.011(4) -0.006(4) -0.009(4)
O59 0.035(5) 0.020(4) 0.020(4) 0.005(3) -0.013(4) 0.000(4)
O60 0.045(6) 0.021(5) 0.049(6) 0.004(4) -0.018(5) -0.013(4)
O61 0.045(6) 0.039(6) 0.055(7) 0.015(5) -0.013(5) -0.016(5)
O62 0.042(6) 0.056(7) 0.032(5) -0.021(5) 0.003(4) 0.004(5)
C1 0.078(13) 0.044(10) 0.058(11) -0.011(8) 0.008(9) -0.030(9)
C2 0.027(7) 0.031(7) 0.039(8) -0.007(6) -0.004(6) -0.013(6)
C3 0.082(15) 0.041(10) 0.131(19) 0.025(11) -0.077(15) -0.015(10)
C4 0.112(19) 0.048(12) 0.133(21) -0.015(12) -0.084(17) -0.009(12)
C5 0.022(7) 0.020(7) 0.040(8) -0.003(6) -0.007(6) -0.010(5)
C6 0.030(7) 0.033(8) 0.035(8) -0.012(6) 0.002(6) -0.012(6)
C7 0.066(11) 0.052(10) 0.045(10) -0.020(8) 0.021(8) -0.034(9)
C8 0.027(8) 0.036(8) 0.065(11) -0.006(8) 0.015(7) -0.013(7)
C9 0.098(16) 0.043(11) 0.077(14) -0.025(10) -0.007(12) -0.016(11)
C10 0.061(12) 0.097(16) 0.052(11) 0.001(11) 0.002(10) 0.044(12)
N1 0.058(8) 0.032(7) 0.051(8) -0.006(6) 0.002(7) -0.015(6)
N2 0.027(6) 0.063(9) 0.034(7) -0.006(6) 0.005(5) -0.017(6)
N3 0.040(7) 0.048(7) 0.027(6) 0.003(5) 0.003(5) -0.020(6)
N4 0.082(11) 0.061(10) 0.074(11) -0.024(8) -0.052(9) 0.015(9)
N5 0.017(5) 0.036(6) 0.027(6) -0.008(5) -0.004(4) -0.004(5)
N6 0.027(6) 0.034(7) 0.038(7) -0.010(5) -0.002(5) -0.008(5)
N7 0.056(9) 0.055(9) 0.062(9) -0.027(7) -0.024(7) -0.010(7)
N8 0.038(8) 0.082(11) 0.058(9) -0.035(8) 0.003(7) -0.024(7)
N9 0.084(11) 0.031(8) 0.079(11) -0.023(7) -0.022(9) -0.004(8)
N10 0.095(13) 0.080(12) 0.097(13) -0.051(11) 0.023(11) -0.051(11)
OW1 0.283(30) 0.113(15) 0.139(17) 0.042(13) -0.131(19) -0.115(18)
OW2 0.230(24) 0.186(21) 0.074(11) -0.053(13) -0.085(14) 0.154(19)
OW3 0.141(16) 0.090(12) 0.104(13) -0.001(10) 0.052(12) -0.014(11)
OW4 0.054(7) 0.046(6) 0.042(6) -0.004(5) 0.004(5) -0.011(5)
OW5 0.082(12) 0.103(14) 0.355(35) -0.051(18) -0.023(17) -0.065(11)
OW6 0.234(23) 0.098(14) 0.184(19) -0.059(13) 0.102(17) -0.077(15)
OW7 0.243(25) 0.122(16) 0.187(21) -0.075(15) -0.008(17) -0.071(16)

loop_
_atom_site_label
_atom_site_type_symbol
_atom_site_fract_x
_atom_site_fract_y
_atom_site_fract_z
_atom_site_U_iso_or_equiv
_atom_site_thermal_displace_type
_atom_site_occupancy
_atom_site_calc_flag
_atom_site_refinement_flags
_atom_site_disorder_group
Mo1 Mo 0.46208(8) 0.26168(7) 0.45770(4) 0.0128(2) Uani 1 d . .
Mo2 Mo 0.43630(8) 0.47797(7) 0.68208(4) 0.0128(2) Uani 1 d . .
Mo3 Mo -0.08005(8) 0.75589(7) 1.04698(4) 0.0147(2) Uani 1 d . .
Mo4 Mo 0.20013(8) 0.52096(6) 0.58923(4) 0.0120(2) Uani 1 d . .
Mo5 Mo 0.62065(8) 0.35287(7) 0.65472(4) 0.0133(2) Uani 1 d . .
Mo6 Mo -0.04905(8) 0.98158(6) 0.82882(4) 0.0111(2) Uani 1 d . .
Mo7 Mo 0.31168(8) 0.86133(7) 0.96473(5) 0.0156(2) Uani 1 d . .
Mo8 Mo 0.63635(8) 0.22927(7) 0.52389(4) 0.0134(2) Uani 1 d . .
Mo9 Mo 0.16427(8) 0.98684(7) 0.83203(4) 0.0137(2) Uani 1 d . .
Mo10 Mo -0.19121(8) 0.85078(7) 0.95213(4) 0.0121(2) Uani 1 d . .
Mo11 Mo 0.20765(8) 0.76558(7) 1.05699(5) 0.0160(2) Uani 1 d . .
Mo12 Mo 0.21010(8) 0.43223(7) 0.49210(4) 0.0131(2) Uani 1 d . .
Mn1 Mn 0.5000 0.5000 0.5000 0.0541(9) Uani 1 d S .
Mn2 Mn 0.0000 1.0000 1.0000 0.0495(9) Uani 1 d S .
P1 P 0.3801(2) 0.2997(2) 0.61176(13) 0.0116(6) Uani 1 d . .
P2 P -0.1873(2) 0.8216(2) 0.79986(14) 0.0141(6) Uani 1 d . .
P3 P 0.1994(3) 0.2185(2) 0.45606(14) 0.0187(6) Uani 1 d . .
P4 P 0.7518(3) 0.1282(2) 0.65668(15) 0.0190(7) Uani 1 d . .
P5 P -0.1064(3) 0.4253(2) 0.8890(2) 0.0237(7) Uani 1 d . .
P6 P 0.0993(2) 0.7811(2) 0.91112(13) 0.0132(6) Uani 1 d . .
P7 P 0.1703(3) 0.4864(2) 0.75084(14) 0.0221(7) Uani 1 d . .
P8 P 0.4299(3) 0.8523(2) 0.81431(15) 0.0227(7) Uani 1 d . .
Na Na -0.0104(5) 0.6246(4) 0.8679(3) 0.0239(14) Uiso 1 d . .
O1 O 0.3345(6) 0.3971(5) 0.6355(3) 0.013(2) Uani 1 d . .
O2 O -0.0194(6) 0.8421(5) 0.8918(3) 0.015(2) Uani 1 d . .
O3 O 0.1686(6) 0.8985(5) 1.0178(3) 0.014(2) Uani 1 d . .
O4 O -0.0034(7) 0.3836(5) 0.9320(4) 0.023(2) Uani 1 d . .
O5 O -0.1084(6) 0.8911(5) 1.0116(3) 0.015(2) Uani 1 d . .
O6 O 0.2612(6) 0.9942(5) 0.9064(4) 0.019(2) Uani 1 d . .
O7 O 0.0299(6) 1.0187(5) 0.8930(3) 0.015(2) Uani 1 d . .
O8 O -0.1931(6) 0.9857(5) 0.8976(3) 0.015(2) Uani 1 d . .
O9 O 0.0869(6) 0.7513(5) 0.9842(3) 0.015(2) Uani 1 d . .
O10 O 0.1332(7) 0.6978(6) 0.8752(4) 0.023(2) Uani 1 d . .
O11 O -0.1894(7) 0.7551(6) 1.1041(4) 0.029(2) Uani 1 d . .
O12 O 0.3275(7) 0.7267(5) 0.9903(4) 0.022(2) Uani 1 d . .
O13 O -0.2409(6) 0.8197(6) 0.8694(4) 0.019(2) Uani 1 d . .
O14 O -0.1294(6) 0.7167(5) 0.9737(4) 0.019(2) Uani 1 d . .
O15 O 0.0382(6) 0.7883(5) 1.1007(3) 0.018(2) Uani 1 d . .
O16 O 0.1862(6) 0.8459(5) 0.8969(4) 0.017(2) Uani 1 d . .
O17 O 0.3169(7) 0.9152(6) 0.7917(4) 0.026(2) Uani 1 d . .
O18 O 0.4229(7) 0.8271(7) 0.8871(4) 0.031(2) Uani 1 d . .
O19 O -0.2071(7) 0.3775(6) 0.9183(4) 0.025(2) Uani 1 d . .
O20 O -0.3259(7) 0.8734(6) 0.9863(4) 0.024(2) Uani 1 d . .
O21 O 0.5016(6) 0.3515(5) 0.7257(3) 0.018(2) Uani 1 d . .
O22 O -0.0990(7) 0.7324(6) 0.7916(4) 0.025(2) Uani 1 d . .
O23 O 0.0899(6) 0.9233(5) 0.7810(3) 0.016(2) Uani 1 d . .
O24 O -0.2845(6) 0.8320(6) 0.7568(4) 0.021(2) Uani 1 d . .
O25 O 0.4053(7) 0.8941(6) 1.0044(4) 0.025(2) Uani 1 d . .
O26 O 0.3447(6) 0.3863(5) 0.4224(3) 0.016(2) Uani 1 d . .
O27 O 0.5267(6) 0.1543(5) 0.5175(4) 0.017(2) Uani 1 d . .
O28 O 0.3333(7) 0.1925(6) 0.4531(4) 0.024(2) Uani 1 d . .
O29 O -0.0679(8) 0.4024(6) 0.8210(4) 0.031(2) Uani 1 d . .
O30 O 0.7267(7) 0.0374(6) 0.7021(4) 0.028(2) Uani 1 d . .
O31 O 0.2983(7) 0.4782(7) 0.7488(4) 0.029(2) Uani 1 d . .
O32 O 0.4595(7) 0.7622(6) 0.7830(4) 0.031(2) Uani 1 d . .
O33 O 0.3351(6) 0.2222(6) 0.6552(4) 0.019(2) Uani 1 d . .
O34 O 0.1289(6) 0.5058(5) 0.6828(4) 0.019(2) Uani 1 d . .
O35 O 0.5364(6) 0.4646(5) 0.6033(3) 0.014(2) Uani 1 d . .
O36 O 0.7119(6) 0.3162(5) 0.5682(3) 0.016(2) Uani 1 d . .
O37 O 0.7453(7) 0.1971(6) 0.4689(4) 0.026(2) Uani 1 d . .
O38 O 0.5256(7) 0.2366(6) 0.3853(4) 0.024(2) Uani 1 d . .
O39 O 0.2756(7) 0.7736(6) 1.1197(4) 0.029(2) Uani 1 d . .
O40 O 0.1544(8) 0.1477(7) 0.5074(4) 0.038(2) Uani 1 d . .
O41 O 0.3191(6) 0.5789(5) 0.6269(4) 0.015(2) Uani 1 d . .
O42 O 0.3104(6) 0.5075(5) 0.5141(3) 0.016(2) Uani 1 d . .
O43 O -0.1364(6) 0.9111(5) 0.7805(3) 0.017(2) Uani 1 d . .
O44 O 0.3448(6) 0.3090(5) 0.5427(3) 0.015(2) Uani 1 d . .
O45 O 0.5504(6) 0.3476(5) 0.4791(3) 0.015(2) Uani 1 d . .
O46 O 0.1278(6) 0.4222(5) 0.5758(4) 0.017(2) Uani 1 d . .
O47 O 0.1257(7) 0.5130(6) 0.4436(4) 0.025(2) Uani 1 d . .
O48 O 0.6920(7) 0.1240(5) 0.5973(4) 0.022(2) Uani 1 d . .
O49 O 0.1541(7) 0.3170(6) 0.4770(4) 0.028(2) Uani 1 d . .
O50 O 0.7237(7) 0.3969(6) 0.6796(4) 0.028(2) Uani 1 d . .
O51 O 0.4899(7) 0.5548(6) 0.7137(4) 0.024(2) Uani 1 d . .
O52 O 0.8764(7) 0.1241(7) 0.6414(5) 0.036(2) Uani 1 d . .
O53 O -0.0970(6) 1.0868(5) 0.7851(4) 0.020(2) Uani 1 d . .
O54 O 0.1671(7) 1.0934(6) 0.7878(4) 0.027(2) Uani 1 d . .
O55 O 0.5222(7) 0.9114(6) 0.7950(4) 0.031(2) Uani 1 d . .
O56 O 0.5126(6) 0.2798(5) 0.6080(3) 0.014(2) Uani 1 d . .
O57 O 0.1098(7) 0.6251(5) 0.5676(4) 0.023(2) Uani 1 d . .
O58 O 0.1617(8) 0.2150(6) 0.3915(4) 0.031(2) Uani 1 d . .
O59 O 0.6887(7) 0.2137(6) 0.6895(4) 0.026(2) Uani 1 d . .
O60 O -0.1435(8) 0.5304(6) 0.8926(5) 0.037(2) Uani 1 d . .
O61 O 0.1495(9) 0.3893(7) 0.7838(5) 0.047(3) Uani 1 d . .
O62 O 0.1076(8) 0.5630(8) 0.7890(4) 0.044(3) Uani 1 d . .
C1 C 0.0162(17) 0.3001(12) 0.6958(8) 0.058(5) Uani 1 d . .
H1A H 0.0830(17) 0.2926(12) 0.7190(8) 0.080 Uiso 1 calc R .
H1B H -0.0067(17) 0.3669(12) 0.6792(8) 0.080 Uiso 1 calc R .
C2 C 0.0516(11) 0.2468(9) 0.6407(6) 0.031(3) Uani 1 d . .
H2A H 0.1299(11) 0.2502(9) 0.6254(6) 0.080 Uiso 1 calc R .
H2B H 0.0511(11) 0.1806(9) 0.6553(6) 0.080 Uiso 1 calc R .
C3 C 0.4361(19) 0.1380(13) 0.8038(12) 0.083(7) Uani 1 d . .
H3A H 0.3903(19) 0.0905(13) 0.8100(12) 0.080 Uiso 1 calc R .
H3B H 0.4935(19) 0.1228(13) 0.7686(12) 0.080 Uiso 1 calc R .
C4 C 0.4926(21) 0.1254(14) 0.8566(12) 0.092(8) Uani 1 d . .
H4A H 0.4373(21) 0.1470(14) 0.8912(12) 0.080 Uiso 1 calc R .
H4B H 0.5466(21) 0.1665(14) 0.8487(12) 0.080 Uiso 1 calc R .
C5 C -0.1717(10) 0.5626(9) 0.7077(6) 0.026(3) Uani 1 d . .
H5A H -0.1346(10) 0.5040(9) 0.7324(6) 0.080 Uiso 1 calc R .
H5B H -0.1899(10) 0.5474(9) 0.6680(6) 0.080 Uiso 1 calc R .
C6 C -0.2810(11) 0.6053(9) 0.7446(6) 0.031(3) Uani 1 d . .
H6A H -0.3255(11) 0.5572(9) 0.7584(6) 0.080 Uiso 1 calc R .
H6B H -0.2625(11) 0.6255(9) 0.7826(6) 0.080 Uiso 1 calc R .
C7 C 0.2228(15) 0.7733(12) 0.6924(8) 0.051(4) Uani 1 d . .
H7A H 0.2764(15) 0.7549(12) 0.6563(8) 0.080 Uiso 1 calc R .
H7B H 0.2198(15) 0.8394(12) 0.6949(8) 0.080 Uiso 1 calc R .
C8 C 0.1032(12) 0.7620(11) 0.6815(8) 0.044(4) Uani 1 d . .
H8A H 0.1072(12) 0.6958(11) 0.6787(8) 0.080 Uiso 1 calc R .
H8B H 0.0508(12) 0.7789(11) 0.7183(8) 0.080 Uiso 1 calc R .
C9 C 0.6039(18) -0.0022(13) 0.4071(10) 0.070(6) Uani 1 d . .
H9A H 0.6235(18) 0.0568(13) 0.4117(10) 0.080 Uiso 1 calc R .
H9B H 0.5637(18) -0.0236(13) 0.4471(10) 0.080 Uiso 1 calc R .
C10 C 0.5226(16) 0.0169(16) 0.3532(9) 0.082(7) Uani 1 d . .
H10A H 0.5416(16) 0.0674(16) 0.3212(9) 0.080 Uiso 1 calc R .
H10B H 0.5349(16) -0.0396(16) 0.3327(9) 0.080 Uiso 1 calc R .
N1 N -0.0742(11) 0.2762(9) 0.7406(6) 0.046(3) Uani 1 d . .
H1C H -0.0875(11) 0.3131(9) 0.7714(6) 0.080 Uiso 1 calc R .
H1D H -0.0540(11) 0.2157(9) 0.7578(6) 0.080 Uiso 1 calc R .
H1E H -0.1375(11) 0.2848(9) 0.7207(6) 0.080 Uiso 1 calc R .
N2 N -0.0196(10) 0.2798(9) 0.5873(5) 0.041(3) Uani 1 d . .
H2C H 0.0073(10) 0.2443(9) 0.5562(5) 0.080 Uiso 1 calc R .
H2D H -0.0182(10) 0.3400(9) 0.5727(5) 0.080 Uiso 1 calc R .
H2E H -0.0913(10) 0.2752(9) 0.6004(5) 0.080 Uiso 1 calc R .
N3 N 0.3608(10) 0.2286(8) 0.7819(5) 0.038(3) Uani 1 d . .
H3C H 0.3308(10) 0.2239(8) 0.7466(5) 0.080 Uiso 1 calc R .
H3D H 0.4010(10) 0.2736(8) 0.7735(5) 0.080 Uiso 1 calc R .
H3E H 0.3048(10) 0.2435(8) 0.8124(5) 0.080 Uiso 1 calc R .
N4 N 0.5551(14) 0.0303(11) 0.8790(8) 0.072(5) Uani 1 d . .
H4C H 0.5887(14) 0.0313(11) 0.9139(8) 0.080 Uiso 1 calc R .
H4D H 0.6083(14) 0.0097(11) 0.8486(8) 0.080 Uiso 1 calc R .
H4E H 0.5067(14) -0.0084(11) 0.8883(8) 0.080 Uiso 1 calc R .
N5 N -0.0919(8) 0.6271(8) 0.6933(5) 0.026(2) Uani 1 d . .
H5C H -0.0285(8) 0.5993(8) 0.6715(5) 0.080 Uiso 1 calc R .
H5D H -0.0739(8) 0.6403(8) 0.7297(5) 0.080 Uiso 1 calc R .
H5E H -0.1250(8) 0.6805(8) 0.6699(5) 0.080 Uiso 1 calc R .
N6 N -0.3498(9) 0.6857(8) 0.7072(5) 0.032(3) Uani 1 d . .
H6C H -0.4134(9) 0.7088(8) 0.7308(5) 0.080 Uiso 1 calc R .
H6D H -0.3683(9) 0.6673(8) 0.6727(5) 0.080 Uiso 1 calc R .
H6E H -0.3099(9) 0.7305(8) 0.6951(5) 0.080 Uiso 1 calc R .
N7 N 0.2625(12) 0.7169(10) 0.7495(7) 0.055(4) Uani 1 d . .
H7C H 0.3316(12) 0.7249(10) 0.7546(7) 0.080 Uiso 1 calc R .
H7D H 0.2665(12) 0.6561(10) 0.7471(7) 0.080 Uiso 1 calc R .
H7E H 0.2140(12) 0.7344(10) 0.7828(7) 0.080 Uiso 1 calc R .
N8 N 0.0585(11) 0.8173(11) 0.6263(7) 0.055(4) Uani 1 d . .
H8C H -0.0105(11) 0.8074(11) 0.6228(7) 0.080 Uiso 1 calc R .
H8D H 0.1051(11) 0.8013(11) 0.5921(7) 0.080 Uiso 1 calc R .
H8E H 0.0526(11) 0.8784(11) 0.6288(7) 0.080 Uiso 1 calc R .
N9 N 0.7079(13) -0.0719(9) 0.3960(8) 0.063(4) Uani 1 d . .
H9C H 0.7510(13) -0.0799(9) 0.4284(8) 0.080 Uiso 1 calc R .
H9D H 0.7463(13) -0.0522(9) 0.3598(8) 0.080 Uiso 1 calc R .
H9E H 0.6907(13) -0.1267(9) 0.3927(8) 0.080 Uiso 1 calc R .
N10 N 0.4045(15) 0.0430(12) 0.3756(9) 0.084(6) Uani 1 d . .
H10C H 0.3615(15) 0.0531(12) 0.3429(9) 0.080 Uiso 1 calc R .
H10D H 0.3922(15) 0.0957(12) 0.3936(9) 0.080 Uiso 1 calc R .
H10E H 0.3860(15) -0.0036(12) 0.4044(9) 0.080 Uiso 1 calc R .
OW1 O -0.0930(24) 0.4779(14) 1.0475(10) 0.164(11) Uani 1 d . .
OW2 O 0.4250(21) 0.5842(16) 1.1613(8) 0.187(14) Uani 1 d . .
OW3 O 0.4696(17) 0.5978(12) 0.8724(9) 0.120(7) Uani 1 d . .
OW4 O 0.0763(9) 0.9993(7) 0.6544(5) 0.048(3) Uani 1 d . .
OW5 O -0.3464(16) 0.6549(14) 0.9336(14) 0.170(11) Uani 1 d . .
OW6 O -0.3133(21) 0.4651(14) 1.0296(11) 0.171(9) Uani 1 d . .
OW7 O 0.0758(22) 0.0197(15) 0.4572(11) 0.174(9) Uani 1 d . .

loop_
_geom_bond_atom_site_label_1
_geom_bond_atom_site_label_2
_geom_bond_distance
_geom_bond_site_symmetry_2
_geom_bond_publ_flag
Mo1 O38 1.689(8) . ?
Mo1 O27 1.927(8) . ?
Mo1 O45 1.964(7) . ?
Mo1 O28 2.063(8) . ?
Mo1 O26 2.118(7) . ?
Mo1 O44 2.251(7) . ?
Mo1 Mo8 2.5770(15) . ?
Mo2 O51 1.682(8) . ?
Mo2 O35 1.949(7) . ?
Mo2 O21 1.960(8) . ?
Mo2 O31 2.050(8) . ?
Mo2 O41 2.100(7) . ?
Mo2 O1 2.290(7) . ?
Mo2 Mo5 2.596(2) . ?
Mo3 O11 1.681(8) . ?
Mo3 O14 1.945(7) . ?
Mo3 O5 1.966(7) . ?
Mo3 O4 2.056(8) 2_567 ?
Mo3 O15 2.109(7) . ?
Mo3 O9 2.268(7) . ?
Mo3 Mo10 2.580(2) . ?
Mo4 O57 1.683(8) . ?
Mo4 O46 1.929(7) . ?
Mo4 O42 1.953(7) . ?
Mo4 O34 2.067(7) . ?
Mo4 O41 2.119(7) . ?
Mo4 O1 2.302(7) . ?
Mo4 Mo12 2.5885(14) . ?
Mo5 O50 1.697(8) . ?
Mo5 O35 1.951(7) . ?
Mo5 O21 1.952(7) . ?
Mo5 O59 2.060(8) . ?
Mo5 O36 2.105(7) . ?
Mo5 O56 2.268(7) . ?
Mo6 O53 1.679(7) . ?
Mo6 O23 1.938(7) . ?
Mo6 O7 1.964(7) . ?
Mo6 O43 2.084(7) . ?
Mo6 O8 2.124(7) . ?
Mo6 O2 2.231(7) . ?
Mo6 Mo9 2.5987(14) . ?
Mo7 O25 1.683(8) . ?
Mo7 O12 1.928(8) . ?
Mo7 O3 1.956(7) . ?
Mo7 O18 2.045(8) . ?
Mo7 O6 2.130(8) . ?
Mo7 O16 2.283(7) . ?
Mo7 Mo11 2.594(2) . ?
Mo8 O37 1.682(8) . ?
Mo8 O27 1.936(7) . ?
Mo8 O45 1.959(7) . ?
Mo8 O48 2.060(8) . ?
Mo8 O36 2.117(7) . ?
Mo8 O56 2.287(7) . ?
Mo9 O54 1.692(8) . ?
Mo9 O23 1.950(7) . ?
Mo9 O7 1.962(7) . ?
Mo9 O17 2.053(8) . ?
Mo9 O6 2.105(8) . ?
Mo9 O16 2.267(8) . ?
Mo10 O20 1.676(8) . ?
Mo10 O14 1.930(8) . ?
Mo10 O5 1.942(7) . ?
Mo10 O13 2.074(7) . ?
Mo10 O8 2.119(7) . ?
Mo10 O2 2.287(7) . ?
Mo11 O39 1.680(8) . ?
Mo11 O12 1.948(8) . ?
Mo11 O3 1.960(7) . ?
Mo11 O19 2.078(8) 2_567 ?
Mo11 O15 2.113(8) . ?
Mo11 O9 2.312(7) . ?
Mo12 O47 1.669(8) . ?
Mo12 O46 1.931(7) . ?
Mo12 O42 1.956(7) . ?
Mo12 O49 2.043(8) . ?
Mo12 O26 2.121(7) . ?
Mo12 O44 2.336(7) . ?
Mn1 O35 2.246(7) . ?
Mn1 O35 2.246(7) 2_666 ?
Mn1 O42 2.246(7) . ?
Mn1 O42 2.246(7) 2_666 ?
Mn1 O45 2.272(7) 2_666 ?
Mn1 O45 2.272(7) . ?
Mn2 O7 2.241(7) 2_577 ?
Mn2 O7 2.241(7) . ?
Mn2 O3 2.249(7) . ?
Mn2 O3 2.249(7) 2_577 ?
Mn2 O5 2.255(7) . ?
Mn2 O5 2.255(7) 2_577 ?
P1 O33 1.505(8) . ?
P1 O1 1.546(7) . ?
P1 O56 1.547(7) . ?
P1 O44 1.553(8) . ?
P2 O22 1.498(8) . ?
P2 O24 1.538(8) . ?
P2 O13 1.538(8) . ?
P2 O43 1.551(8) . ?
P2 Na 3.384(7) . ?
P3 O58 1.508(9) . ?
P3 O40 1.521(9) . ?
P3 O49 1.535(9) . ?
P3 O28 1.563(8) . ?
P4 O52 1.486(9) . ?
P4 O59 1.529(9) . ?
P4 O48 1.544(8) . ?
P4 O30 1.580(8) . ?
P5 O60 1.509(9) . ?
P5 O29 1.529(9) . ?
P5 O19 1.558(9) . ?
P5 O4 1.576(8) . ?
P5 Na 3.332(7) . ?
P6 O10 1.494(8) . ?
P6 O9 1.544(8) . ?
P6 O16 1.545(8) . ?
P6 O2 1.559(8) . ?
P6 Na 3.202(7) . ?
P7 O62 1.494(10) . ?
P7 O31 1.515(9) . ?
P7 O61 1.542(10) . ?
P7 O34 1.547(8) . ?
P8 O32 1.522(9) . ?
P8 O18 1.529(9) . ?
P8 O17 1.535(9) . ?
P8 O55 1.544(9) . ?
Na O62 2.225(11) . ?
Na O22 2.248(10) . ?
Na O10 2.271(10) . ?
Na O60 2.315(11) . ?
Na OW1 2.41(2) 2_567 ?
Na O14 2.867(10) . ?
O4 Mo3 2.056(8) 2_567 ?
O19 Mo11 2.078(8) 2_567 ?
C1 N1 1.43(2) . ?
C1 C2 1.48(2) . ?
C2 N2 1.46(2) . ?
C3 C4 1.35(3) . ?
C3 N3 1.46(2) . ?
C4 N4 1.45(2) . ?
C5 N5 1.47(2) . ?
C5 C6 1.50(2) . ?
C6 N6 1.45(2) . ?
C7 N7 1.42(2) . ?
C7 C8 1.54(2) . ?
C8 N8 1.40(2) . ?
C9 N9 1.44(2) . ?
C9 C10 1.55(3) . ?
C10 N10 1.43(2) . ?
OW1 Na 2.41(2) 2_567 ?
